data_4033153
loop_
_publ_author_name
'da Silva, Michael J. V.'
'Poletto, Julia'
'Jacomini, Andrey P.'
'Pianoski, Karlos E.'
'Gon\,calves, Davana S'
'Ribeiro, Gessica M.'
'de S Melo, Samara M'
'Back, Davi F.'
'Moura, Sidnei'
'Rosa, Fernanda A.'

_publ_section_title
;
 Unconventional Method for Synthesis of
 3-Carboxyethyl-4-formyl(hydroxy)-5-aryl-N-arylpyrazoles.
;
_journal_issue 23
_journal_name_full 'The Journal of organic chemistry'
_journal_page_first 12590
_journal_page_last 12602
_journal_paper_doi 10.1021/acs.joc.7b02361
_journal_volume 82
_journal_year 2017
_chemical_formula_moiety 'C16 H18 N2 O6'
_chemical_formula_sum 'C16 H18 N2 O6'
_chemical_formula_weight 334.32
_chemical_melting_point ?
_chemical_name_common 'isopropylamino nitrobenzoyl oxobut enoic acid ethyl ester'
_chemical_name_systematic
;
(Z)-4-(isopropylamino)-3-(4-nitrobenzoyl)-2-oxobut-3-enoic acid ethyl ester
;
_space_group_IT_number 14
_symmetry_cell_setting monoclinic
_symmetry_space_group_name_Hall '-P 2ybc'
_symmetry_space_group_name_H-M 'P 1 21/c 1'
_atom_sites_solution_hydrogens geom
_atom_sites_solution_primary direct
_atom_sites_solution_secondary difmap
_audit_conform_dict_location ftp://ftp.iucr.org/pub/cif_core.dic
_audit_conform_dict_name cif_core.dic
_audit_conform_dict_version 2.3
_audit_creation_date 2016-06-22T07:43:50-00:00
_audit_creation_method 'WinGX routine CIF_UPDATE'
_cell_angle_alpha 90
_cell_angle_beta 98.1780(10)
_cell_angle_gamma 90
_cell_formula_units_Z 4
_cell_length_a 14.1028(3)
_cell_length_b 11.5412(3)
_cell_length_c 10.4124(2)
_cell_measurement_reflns_used 9987
_cell_measurement_temperature 296(2)
_cell_measurement_theta_max 66.072
_cell_measurement_theta_min 4.83
_cell_volume 1677.52(7)
_computing_cell_refinement 'SAINT V8.34A (Bruker AXS Inc., 2013)'
_computing_data_collection 'Bruker Instrument Service v4.2.7'
_computing_data_reduction 'SAINT V8.34A (Bruker AXS Inc., 2013)'
_computing_molecular_graphics 'Diamond (version 3.2i; Crystal Impact G'
_computing_structure_refinement 'SHELXL-97 (Sheldrick, 1997)'
_computing_structure_solution 'SHELXL97 (Sheldrick, 1997)'
_diffrn_ambient_temperature 296(2)
_diffrn_detector_area_resol_mean 10.4167
_diffrn_measured_fraction_theta_full 0.999
_diffrn_measured_fraction_theta_max 0.999
_diffrn_measurement_device_type 'Bruker D8 Quest Photon 100 diffractometer'
_diffrn_measurement_method '2\% \f & \w scans'
_diffrn_radiation_monochromator 'Montel type 2-dim beam shaping X ray optics'
_diffrn_radiation_type CuK\a
_diffrn_radiation_wavelength 1.54178
_diffrn_reflns_av_R_equivalents 0.0279
_diffrn_reflns_av_unetI/netI 0.0204
_diffrn_reflns_limit_h_max 16
_diffrn_reflns_limit_h_min -16
_diffrn_reflns_limit_k_max 13
_diffrn_reflns_limit_k_min -13
_diffrn_reflns_limit_l_max 12
_diffrn_reflns_limit_l_min -12
_diffrn_reflns_number 20699
_diffrn_reflns_theta_full 68.15
_diffrn_reflns_theta_max 68.15
_diffrn_reflns_theta_min 5.76
_diffrn_source 'micro-focus tube'
_diffrn_standards_decay_% none
_diffrn_standards_interval_count none
_diffrn_standards_interval_time none
_diffrn_standards_number none
_exptl_absorpt_coefficient_mu 0.863
_exptl_absorpt_correction_T_max 0.8641
_exptl_absorpt_correction_T_min 0.5609
_exptl_absorpt_correction_type multi-scan
_exptl_absorpt_process_details
;
SADABS (version 2012/1; Bruker, 2012) was used to perform the numerical
        absorption correction based on the indexed faces of the crystal.
;
_exptl_crystal_colour yellow
_exptl_crystal_density_diffrn 1.324
_exptl_crystal_density_method 'not measured'
_exptl_crystal_description block
_exptl_crystal_F_000 704
_exptl_crystal_size_max 0.4
_exptl_crystal_size_mid 0.39
_exptl_crystal_size_min 0.29
_refine_diff_density_max 0.227
_refine_diff_density_min -0.29
_refine_diff_density_rms 0.039
_refine_ls_extinction_coef 0.0144(18)
_refine_ls_extinction_expression Fc^*^=kFc[1+0.001xFc^2^\l^3^/sin(2\q)]^-1/4^
_refine_ls_extinction_method SHELXL
_refine_ls_goodness_of_fit_ref 1.039
_refine_ls_hydrogen_treatment constr
_refine_ls_matrix_type full
_refine_ls_number_parameters 218
_refine_ls_number_reflns 3062
_refine_ls_number_restraints 0
_refine_ls_restrained_S_all 1.039
_refine_ls_R_factor_all 0.0591
_refine_ls_R_factor_gt 0.0547
_refine_ls_shift/su_max 0
_refine_ls_shift/su_mean 0
_refine_ls_structure_factor_coef Fsqd
_refine_ls_weighting_details 'calc w=1/[\s^2^(Fo^2^)+(0.0839P)^2^+0.7365P] where P=(Fo^2^+2Fc^2^)/3'
_refine_ls_weighting_scheme calc
_refine_ls_wR_factor_gt 0.1511
_refine_ls_wR_factor_ref 0.1557
_reflns_number_gt 2568
_reflns_number_total 3062
_reflns_threshold_expression >2sigma(I)
_cod_data_source_file jo7b02361_si_002.cif
_cod_data_source_block test3old_2d
_cod_depositor_comments
;
The following automatic conversions were performed:

'_chemical_melting_point' value 'none' was changed to '?' - the value
is undefined or not given.

Automatic conversion script
Id: cif_fix_values 4973 2017-02-22 13:04:09Z antanas 

 Adding full bibliography for 4033150--4033158.cif.
;
_cod_original_cell_volume 1677.52(6)
_cod_original_sg_symbol_Hall -P2ybc
_cod_original_sg_symbol_H-M P21/c
_cod_database_code 4033153

loop_
_symmetry_equiv_pos_as_xyz
'x, y, z'
'-x, y+1/2, -z+1/2'
'-x, -y, -z'
'x, -y-1/2, z-1/2'

loop_
_atom_site_label
_atom_site_type_symbol
_atom_site_fract_x
_atom_site_fract_y
_atom_site_fract_z
_atom_site_U_iso_or_equiv
_atom_site_adp_type
_atom_site_occupancy
_atom_site_symmetry_multiplicity
_atom_site_calc_flag
_atom_site_refinement_flags
O3 O 0.90903(10) 0.50466(13) 0.57876(13) 0.0513(4) Uani 1 1 d .
O4 O 0.80682(12) 0.43484(14) 0.81810(14) 0.0621(5) Uani 1 1 d .
O5 O 0.78679(12) 0.61779(13) 0.74566(14) 0.0621(5) Uani 1 1 d .
O1 O 0.63418(10) 0.45481(15) 0.62301(16) 0.0650(5) Uani 1 1 d .
N2 N 0.86921(11) 0.38850(15) 0.35255(15) 0.0464(4) Uani 1 1 d .
H2 H 0.9128 0.4262 0.4016 0.056 Uiso 1 1 calc R
C21 C 0.78725(13) 0.37255(16) 0.39355(18) 0.0428(5) Uani 1 1 d .
H21 H 0.7409 0.3323 0.3386 0.051 Uiso 1 1 calc R
C3 C 0.82827(13) 0.47601(15) 0.59933(17) 0.0410(4) Uani 1 1 d .
C11 C 0.60117(13) 0.29706(17) 0.48249(18) 0.0433(5) Uani 1 1 d .
C2 C 0.76178(12) 0.40969(15) 0.51176(17) 0.0398(4) Uani 1 1 d .
C1 C 0.66527(13) 0.39186(17) 0.54386(18) 0.0439(5) Uani 1 1 d .
C4 C 0.80284(14) 0.50582(17) 0.73304(18) 0.0452(5) Uani 1 1 d .
O11 O 0.4383(2) -0.0485(3) 0.2847(3) 0.1253(11) Uani 1 1 d .
C12 C 0.63414(14) 0.19089(18) 0.4458(2) 0.0506(5) Uani 1 1 d .
H12 H 0.6996 0.176 0.4571 0.061 Uiso 1 1 calc R
C16 C 0.50295(14) 0.3171(2) 0.4671(2) 0.0583(6) Uani 1 1 d .
H16 H 0.4802 0.388 0.4923 0.07 Uiso 1 1 calc R
N1 N 0.40643(19) 0.0401(3) 0.3241(2) 0.0869(8) Uani 1 1 d .
C14 C 0.47440(16) 0.1303(2) 0.3791(2) 0.0607(6) Uani 1 1 d .
C13 C 0.57076(17) 0.1069(2) 0.3926(2) 0.0599(6) Uani 1 1 d .
H13 H 0.5929 0.036 0.3665 0.072 Uiso 1 1 calc R
C15 C 0.43924(15) 0.2343(2) 0.4154(3) 0.0674(7) Uani 1 1 d .
H15 H 0.3736 0.2481 0.4051 0.081 Uiso 1 1 calc R
O12 O 0.32055(17) 0.0558(3) 0.3303(3) 0.1323(11) Uani 1 1 d .
C23 C 0.89154(16) 0.3460(2) 0.2278(2) 0.0655(7) Uani 1 1 d .
H23 H 0.8351 0.3058 0.1831 0.079 Uiso 1 1 calc R
C24 C 0.9732(2) 0.2608(3) 0.2508(4) 0.0895(10) Uani 1 1 d .
H24A H 0.9558 0.1977 0.3027 0.134 Uiso 1 1 calc R
H24B H 1.029 0.2989 0.2952 0.134 Uiso 1 1 calc R
H24C H 0.9869 0.2317 0.169 0.134 Uiso 1 1 calc R
C00M C 0.9137(2) 0.4481(3) 0.1453(3) 0.0945(10) Uani 1 1 d .
H00A H 0.8597 0.4996 0.1329 0.142 Uiso 1 1 calc R
H00B H 0.9268 0.4207 0.0626 0.142 Uiso 1 1 calc R
H00C H 0.9687 0.4887 0.1883 0.142 Uiso 1 1 calc R
C5 C 0.7627(3) 0.6550(3) 0.8710(3) 0.1039(12) Uani 1 1 d .
H5A H 0.6935 0.6598 0.8652 0.125 Uiso 1 1 calc R
H5B H 0.7847 0.5966 0.9354 0.125 Uiso 1 1 calc R
C6 C 0.8005(4) 0.7574(4) 0.9115(5) 0.167(3) Uani 1 1 d .
H6A H 0.7815 0.7764 0.9939 0.25 Uiso 1 1 calc R
H6B H 0.778 0.8162 0.8493 0.25 Uiso 1 1 calc R
H6C H 0.8691 0.7529 0.9202 0.25 Uiso 1 1 calc R

loop_
_atom_site_aniso_label
_atom_site_aniso_U_11
_atom_site_aniso_U_22
_atom_site_aniso_U_33
_atom_site_aniso_U_23
_atom_site_aniso_U_13
_atom_site_aniso_U_12
O3 0.0481(8) 0.0605(9) 0.0460(8) -0.0090(6) 0.0091(6) -0.0131(6)
O4 0.0744(10) 0.0680(10) 0.0455(8) 0.0103(7) 0.0136(7) 0.0042(8)
O5 0.0935(12) 0.0499(9) 0.0466(8) -0.0114(6) 0.0226(8) -0.0063(7)
O1 0.0507(8) 0.0781(11) 0.0683(10) -0.0294(8) 0.0154(7) 0.0047(7)
N2 0.0421(8) 0.0601(10) 0.0373(8) -0.0107(7) 0.0064(6) -0.0103(7)
C21 0.0414(9) 0.0474(10) 0.0390(10) -0.0029(7) 0.0030(7) -0.0032(7)
C3 0.0460(10) 0.0389(9) 0.0380(9) 0.0015(7) 0.0055(7) 0.0018(7)
C11 0.0390(9) 0.0509(11) 0.0414(10) -0.0001(8) 0.0101(7) -0.0002(8)
C2 0.0391(9) 0.0411(9) 0.0392(9) -0.0016(7) 0.0055(7) 0.0013(7)
C1 0.0410(10) 0.0482(10) 0.0424(10) -0.0044(8) 0.0061(8) 0.0059(8)
C4 0.0464(10) 0.0478(11) 0.0411(10) -0.0025(8) 0.0056(8) -0.0030(8)
O11 0.137(2) 0.126(2) 0.124(2) -0.0705(17) 0.0534(17) -0.0663(17)
C12 0.0430(10) 0.0536(12) 0.0575(12) -0.0055(9) 0.0151(9) -0.0003(8)
C16 0.0432(10) 0.0574(12) 0.0750(15) -0.0017(11) 0.0102(10) 0.0047(9)
N1 0.0852(17) 0.1025(19) 0.0736(15) -0.0188(14) 0.0135(12) -0.0409(14)
C14 0.0572(13) 0.0749(15) 0.0502(12) -0.0044(10) 0.0088(10) -0.0224(11)
C13 0.0683(14) 0.0550(12) 0.0608(13) -0.0135(10) 0.0239(11) -0.0081(10)
C15 0.0410(11) 0.0808(17) 0.0791(16) 0.0019(13) 0.0045(10) -0.0063(11)
O12 0.0693(14) 0.147(2) 0.175(3) -0.0306(19) -0.0029(15) -0.0431(14)
C23 0.0543(12) 0.0987(18) 0.0463(12) -0.0304(12) 0.0164(9) -0.0293(12)
C24 0.0818(18) 0.0747(17) 0.123(2) -0.0448(17) 0.0536(17) -0.0227(14)
C00M 0.0871(19) 0.152(3) 0.0456(13) 0.0127(16) 0.0121(13) -0.0119(19)
C5 0.181(4) 0.0732(18) 0.0694(17) -0.0305(15) 0.060(2) -0.020(2)
C6 0.226(5) 0.156(4) 0.142(4) -0.103(3) 0.111(4) -0.100(4)

loop_
_atom_type_symbol
_atom_type_description
_atom_type_scat_dispersion_real
_atom_type_scat_dispersion_imag
_atom_type_scat_source
C C 0.0181 0.0091 'International Tables Vol C Tables 4.2.6.8 and 6.1.1.4'
H H 0 0 'International Tables Vol C Tables 4.2.6.8 and 6.1.1.4'
N N 0.0311 0.018 'International Tables Vol C Tables 4.2.6.8 and 6.1.1.4'
O O 0.0492 0.0322 'International Tables Vol C Tables 4.2.6.8 and 6.1.1.4'

loop_
_geom_angle_atom_site_label_1
_geom_angle_atom_site_label_2
_geom_angle_atom_site_label_3
_geom_angle
C4 O5 C5 116.20(19)
C21 N2 C23 123.84(16)
N2 C21 C2 126.67(17)
O3 C3 C2 124.71(17)
O3 C3 C4 116.14(16)
C2 C3 C4 118.93(16)
C12 C11 C16 118.95(18)
C12 C11 C1 123.83(16)
C16 C11 C1 117.18(17)
C21 C2 C3 119.82(16)
C21 C2 C1 121.50(16)
C3 C2 C1 118.43(16)
O1 C1 C2 120.28(17)
O1 C1 C11 117.80(17)
C2 C1 C11 121.92(16)
O4 C4 O5 125.73(18)
O4 C4 C3 121.76(18)
O5 C4 C3 112.15(16)
C13 C12 C11 120.61(19)
C15 C16 C11 121.1(2)
O11 N1 O12 123.7(3)
O11 N1 C14 118.4(3)
O12 N1 C14 117.7(3)
C15 C14 C13 122.3(2)
C15 C14 N1 118.9(2)
C13 C14 N1 118.7(2)
C14 C13 C12 118.6(2)
C16 C15 C14 118.5(2)
N2 C23 C24 109.5(2)
N2 C23 C00M 109.2(2)
C24 C23 C00M 112.5(2)
C6 C5 O5 114.1(3)

loop_
_geom_bond_atom_site_label_1
_geom_bond_atom_site_label_2
_geom_bond_distance
O3 C3 1.234(2)
O4 C4 1.202(2)
O5 C4 1.322(3)
O5 C5 1.459(3)
O1 C1 1.226(2)
N2 C21 1.301(2)
N2 C23 1.464(3)
C21 C2 1.398(3)
C3 C2 1.433(3)
C3 C4 1.526(3)
C11 C12 1.383(3)
C11 C16 1.391(3)
C11 C1 1.503(3)
C2 C1 1.461(3)
O11 N1 1.212(4)
C12 C13 1.380(3)
C16 C15 1.369(3)
N1 O12 1.235(4)
N1 C14 1.474(3)
C14 C15 1.372(4)
C14 C13 1.373(3)
C23 C24 1.507(4)
C23 C00M 1.517(4)
C5 C6 1.340(5)
